data_2240631
loop_
_publ_author_name
'Wu, Chao'
'Cao, Peng'

_publ_section_title
;
 Crystal structure of
 poly[diaqua(\m~2~-benzene-1,4-dicarboxylato-\k^2^<i>O</i>^1^:<i>O</i>^4^)(\m~2~-benzene-1,4-dicarboxylato-\k^4^<i>O</i>^1^,<i>O</i>^1'^:<i>O</i>^4^,<i>O</i>^4'^)bis(\m~2~-3,3',5,5'-tetramethyl-4,4'-bipyrazole-\k^2^<i>N</i>:<i>N</i>')dinickel(II)]
;
_journal_coeditor_code WM5150
_journal_issue 6
_journal_name_full 'Acta Crystallographica Section E'
_journal_page_first m127
_journal_page_last m128
_journal_paper_doi 10.1107/S2056989015008415
_journal_volume 71
_journal_year 2015
_chemical_formula_iupac '[Ni (C8 H4 O4) (C10 H14 N4) (H2 O)]'
_chemical_formula_moiety 'Ni (H2 O) (C10 H14 N4) (C8 H4 O4)'
_chemical_formula_sum 'C18 H20 N4 Ni O5'
_chemical_formula_weight 431.09
_chemical_name_systematic
Poly[diaqua(\m~2~-benzene-1,4-dicarboxylato-\k^2^<i>O</i>^1^:<i>O</i>^4^)(\m~2~-benzene-1,4-dicarboxylato-\k^4^<i>O</i>^1^,<i>O</i>^1'^:<i>O</i>^4^,<i>O</i>^4'^)bis(\m~2~-3,3',5,5'-tetramethyl-4,4'-bipyrazole-\k^2^<i>N</i>:<i>N</i>')dinickel(II)]
_space_group_IT_number 14
_symmetry_cell_setting monoclinic
_symmetry_space_group_name_Hall '-P 2yn'
_symmetry_space_group_name_H-M 'P 1 21/n 1'
_atom_sites_solution_hydrogens geom
_atom_sites_solution_primary direct
_atom_sites_solution_secondary difmap
_audit_creation_method SHELXL-97
_cell_angle_alpha 90.00
_cell_angle_beta 116.0810(10)
_cell_angle_gamma 90.00
_cell_formula_units_Z 4
_cell_length_a 11.1603(7)
_cell_length_b 17.3367(11)
_cell_length_c 11.2345(7)
_cell_measurement_reflns_used 3721
_cell_measurement_temperature 293(2)
_cell_measurement_theta_max 26.688
_cell_measurement_theta_min 2.335
_cell_volume 1952.3(2)
_computing_cell_refinement
;
SAINT (Bruker, 2014)
;
_computing_data_collection
;
APEX2 (Bruker, 2014)
;
_computing_data_reduction
;
SAINT (Bruker, 2014)
;
_computing_molecular_graphics
;
X-SEED (Barbour, 2001)
;
_computing_publication_material
;
publCIF (Westrip, 2010)
;
_computing_structure_refinement
;
SHELXL97 (Sheldrick, 2008)
;
_computing_structure_solution
;
SHELXS97 (Sheldrick, 2008)
;
_diffrn_ambient_temperature 293(2)
_diffrn_measured_fraction_theta_full 0.993
_diffrn_measured_fraction_theta_max 0.993
_diffrn_measurement_device_type 'Bruker SMART'
_diffrn_measurement_method '\w scans'
_diffrn_radiation_monochromator graphite
_diffrn_radiation_source 'fine-focus sealed tube'
_diffrn_radiation_type MoK\a
_diffrn_radiation_wavelength 0.71073
_diffrn_reflns_av_R_equivalents 0.0267
_diffrn_reflns_av_sigmaI/netI 0.0329
_diffrn_reflns_limit_h_max 14
_diffrn_reflns_limit_h_min -13
_diffrn_reflns_limit_k_max 22
_diffrn_reflns_limit_k_min -21
_diffrn_reflns_limit_l_max 14
_diffrn_reflns_limit_l_min -10
_diffrn_reflns_number 11758
_diffrn_reflns_theta_full 27.00
_diffrn_reflns_theta_max 27.00
_diffrn_reflns_theta_min 2.14
_exptl_absorpt_coefficient_mu 1.031
_exptl_absorpt_correction_T_max 0.7456
_exptl_absorpt_correction_T_min 0.6447
_exptl_absorpt_correction_type multi-scan
_exptl_absorpt_process_details
;
(<i>SADABS</i>; Bruker, 2014)
;
_exptl_crystal_colour green
_exptl_crystal_density_diffrn 1.467
_exptl_crystal_density_method 'not measured'
_exptl_crystal_description prism
_exptl_crystal_F_000 896
_exptl_crystal_size_max 0.28
_exptl_crystal_size_mid 0.18
_exptl_crystal_size_min 0.15
_refine_diff_density_max 0.395
_refine_diff_density_min -0.249
_refine_ls_extinction_method none
_refine_ls_goodness_of_fit_ref 1.040
_refine_ls_hydrogen_treatment mixed
_refine_ls_matrix_type full
_refine_ls_number_parameters 272
_refine_ls_number_reflns 4236
_refine_ls_number_restraints 4
_refine_ls_restrained_S_all 1.040
_refine_ls_R_factor_all 0.0433
_refine_ls_R_factor_gt 0.0354
_refine_ls_shift/su_max 0.001
_refine_ls_shift/su_mean 0.001
_refine_ls_structure_factor_coef Fsqd
_refine_ls_weighting_details 'calc w=1/[\s^2^(Fo^2^)+(0.0583P)^2^+0.4664P] where P=(Fo^2^+2Fc^2^)/3'
_refine_ls_weighting_scheme calc
_refine_ls_wR_factor_gt 0.0928
_refine_ls_wR_factor_ref 0.0978
_reflns_number_gt 3627
_reflns_number_total 4236
_reflns_threshold_expression I>2\s(I)
_cod_data_source_file wm5150sup1.cf
_cod_data_source_block I
_cod_original_sg_symbol_H-M 'P 21/n'
_cod_database_code 2240631
_cod_database_fobs_code 2240631

loop_
_symmetry_equiv_pos_as_xyz
'x, y, z'
'-x+1/2, y+1/2, -z+1/2'
'-x, -y, -z'
'x-1/2, -y-1/2, z-1/2'

loop_
_atom_site_type_symbol
_atom_site_label
_atom_site_fract_x
_atom_site_fract_y
_atom_site_fract_z
_atom_site_U_iso_or_equiv
_atom_site_adp_type
_atom_site_calc_flag
_atom_site_refinement_flags
_atom_site_occupancy
_atom_site_symmetry_multiplicity
Ni Ni1 0.36576(2) 0.277787(13) 0.18220(2) 0.01814(10) Uani d . 1 1
O O1 0.19348(13) 0.32361(8) 0.02675(15) 0.0266(3) Uani d . 1 1
O O2 0.29813(13) 0.38770(8) 0.21146(14) 0.0261(3) Uani d . 1 1
O O3 0.40583(14) 0.17246(8) 0.12360(15) 0.0279(3) Uani d . 1 1
O O4 0.21805(14) 0.11750(9) -0.02559(15) 0.0308(4) Uani d . 1 1
O O1w 0.52381(16) 0.27350(9) 0.36205(17) 0.0316(4) Uani d D 1 1
H H11 0.561(3) 0.2350(13) 0.408(3) 0.068(11) Uiso d D 1 1
H H12 0.580(2) 0.3083(13) 0.400(3) 0.057(9) Uiso d D 1 1
N N1 0.24869(18) 0.22143(9) 0.25933(18) 0.0253(4) Uani d . 1 1
N N2 0.17275(17) 0.15986(10) 0.19515(17) 0.0243(4) Uani d D 1 1
H H2 0.172(2) 0.1420(14) 0.1219(15) 0.034(7) Uiso d D 1 1
N N3 -0.01548(17) 0.17170(10) 0.59896(18) 0.0269(4) Uani d . 1 1
N N4 0.10431(19) 0.13770(12) 0.67197(19) 0.0326(4) Uani d D 1 1
H H4 0.125(3) 0.1247(15) 0.7539(13) 0.044(8) Uiso d D 1 1
C C1 0.20219(18) 0.38216(11) 0.0984(2) 0.0221(4) Uani d . 1 1
C C2 0.09733(19) 0.44350(11) 0.0473(2) 0.0234(4) Uani d . 1 1
C C3 0.0975(2) 0.50261(12) 0.1296(2) 0.0285(5) Uani d . 1 1
H H3 0.1633 0.5043 0.2167 0.034 Uiso calc R 1 1
C C4 0.0006(2) 0.55935(12) 0.0835(2) 0.0285(5) Uani d . 1 1
H H4A 0.0007 0.5990 0.1393 0.034 Uiso calc R 1 1
C C5 0.3431(2) 0.12127(11) 0.0413(2) 0.0241(4) Uani d . 1 1
C C6 0.42497(19) 0.05760(12) 0.0211(2) 0.0234(4) Uani d . 1 1
C C7 0.3661(2) -0.01133(13) -0.0363(3) 0.0348(5) Uani d . 1 1
H H7 0.2760 -0.0193 -0.0602 0.042 Uiso calc R 1 1
C C8 0.4405(2) -0.06880(13) -0.0584(2) 0.0326(5) Uani d . 1 1
H H8 0.4000 -0.1148 -0.0983 0.039 Uiso calc R 1 1
C C9 0.2976(3) 0.29163(17) 0.4676(3) 0.0512(8) Uani d . 1 1
H H9A 0.3063 0.3368 0.4226 0.077 Uiso calc R 1 1
H H9B 0.3844 0.2748 0.5306 0.077 Uiso calc R 1 1
H H9C 0.2445 0.3036 0.5131 0.077 Uiso calc R 1 1
C C10 0.2318(2) 0.22909(12) 0.3692(2) 0.0289(5) Uani d . 1 1
C C11 0.1447(2) 0.17158(12) 0.3746(2) 0.0262(4) Uani d . 1 1
C C12 0.1100(2) 0.12834(12) 0.2614(2) 0.0261(4) Uani d . 1 1
C C13 0.0226(2) 0.05878(14) 0.2117(3) 0.0408(6) Uani d . 1 1
H H13A -0.0315 0.0634 0.1180 0.061 Uiso calc R 1 1
H H13B -0.0339 0.0549 0.2558 0.061 Uiso calc R 1 1
H H13C 0.0771 0.0134 0.2296 0.061 Uiso calc R 1 1
C C14 -0.1337(3) 0.22052(18) 0.3690(3) 0.0508(8) Uani d . 1 1
H H14A -0.2020 0.2318 0.3964 0.076 Uiso calc R 1 1
H H14B -0.1677 0.1850 0.2960 0.076 Uiso calc R 1 1
H H14C -0.1066 0.2673 0.3419 0.076 Uiso calc R 1 1
C C15 -0.0169(2) 0.18548(13) 0.4814(2) 0.0287(5) Uani d . 1 1
C C16 0.1032(2) 0.16093(13) 0.4805(2) 0.0278(5) Uani d . 1 1
C C17 0.1780(2) 0.13039(15) 0.6040(2) 0.0358(5) Uani d . 1 1
C C18 0.3125(3) 0.0935(2) 0.6595(3) 0.0668(10) Uani d . 1 1
H H18A 0.3648 0.1117 0.7481 0.100 Uiso calc R 1 1
H H18B 0.3563 0.1065 0.6053 0.100 Uiso calc R 1 1
H H18C 0.3029 0.0385 0.6606 0.100 Uiso calc R 1 1

loop_
_atom_site_aniso_label
_atom_site_aniso_U_11
_atom_site_aniso_U_22
_atom_site_aniso_U_33
_atom_site_aniso_U_12
_atom_site_aniso_U_13
_atom_site_aniso_U_23
Ni1 0.01651(14) 0.01908(15) 0.01932(16) 0.00261(9) 0.00832(11) 0.00007(10)
O1 0.0223(7) 0.0220(7) 0.0284(8) 0.0043(5) 0.0047(6) -0.0059(6)
O2 0.0222(7) 0.0227(7) 0.0269(8) 0.0042(5) 0.0049(6) -0.0023(6)
O3 0.0311(8) 0.0217(7) 0.0331(9) 0.0056(6) 0.0161(7) -0.0049(6)
O4 0.0239(7) 0.0372(9) 0.0292(9) 0.0117(6) 0.0097(7) -0.0029(7)
O1w 0.0261(8) 0.0268(9) 0.0284(9) -0.0014(6) -0.0006(7) 0.0042(7)
N1 0.0289(9) 0.0267(9) 0.0251(9) -0.0038(7) 0.0162(8) -0.0052(7)
N2 0.0255(8) 0.0302(9) 0.0211(9) -0.0027(7) 0.0138(8) -0.0041(7)
N3 0.0248(9) 0.0342(10) 0.0237(9) 0.0024(7) 0.0126(8) 0.0008(8)
N4 0.0358(10) 0.0439(11) 0.0248(11) 0.0133(8) 0.0195(9) 0.0087(9)
C1 0.0194(9) 0.0201(10) 0.0258(11) 0.0013(7) 0.0090(8) 0.0001(8)
C2 0.0191(9) 0.0208(10) 0.0276(11) 0.0029(7) 0.0076(8) 0.0001(8)
C3 0.0241(10) 0.0278(11) 0.0249(11) 0.0054(8) 0.0027(9) -0.0024(9)
C4 0.0295(11) 0.0234(10) 0.0265(12) 0.0061(8) 0.0069(9) -0.0043(9)
C5 0.0293(10) 0.0245(10) 0.0231(11) 0.0078(8) 0.0158(9) 0.0036(8)
C6 0.0241(10) 0.0238(10) 0.0228(11) 0.0064(7) 0.0108(8) -0.0019(8)
C7 0.0207(10) 0.0328(12) 0.0516(15) 0.0008(8) 0.0166(10) -0.0108(11)
C8 0.0273(11) 0.0262(11) 0.0442(14) -0.0023(8) 0.0157(10) -0.0132(10)
C9 0.0678(19) 0.0585(17) 0.0416(16) -0.0270(15) 0.0372(15) -0.0238(13)
C10 0.0310(11) 0.0344(12) 0.0278(12) -0.0031(9) 0.0190(10) -0.0045(9)
C11 0.0266(10) 0.0320(11) 0.0251(11) 0.0031(8) 0.0159(9) 0.0009(9)
C12 0.0238(10) 0.0306(11) 0.0268(11) 0.0009(8) 0.0138(9) 0.0009(9)
C13 0.0405(13) 0.0400(14) 0.0455(15) -0.0118(11) 0.0223(12) -0.0045(11)
C14 0.0406(15) 0.086(2) 0.0278(14) 0.0220(14) 0.0174(12) 0.0123(14)
C15 0.0309(11) 0.0345(12) 0.0264(12) 0.0011(9) 0.0178(10) 0.0006(9)
C16 0.0293(10) 0.0336(12) 0.0261(11) 0.0002(9) 0.0173(9) 0.0014(9)
C17 0.0355(12) 0.0491(14) 0.0298(13) 0.0106(10) 0.0209(11) 0.0032(11)
C18 0.0548(17) 0.109(3) 0.0436(17) 0.0446(19) 0.0283(14) 0.0177(18)

loop_
_atom_type_symbol
_atom_type_description
_atom_type_scat_dispersion_real
_atom_type_scat_dispersion_imag
_atom_type_scat_source
C C 0.0033 0.0016 'International Tables Vol C Tables 4.2.6.8 and 6.1.1.4'
H H 0.0000 0.0000 'International Tables Vol C Tables 4.2.6.8 and 6.1.1.4'
N N 0.0061 0.0033 'International Tables Vol C Tables 4.2.6.8 and 6.1.1.4'
O O 0.0106 0.0060 'International Tables Vol C Tables 4.2.6.8 and 6.1.1.4'
Ni Ni 0.3393 1.1124 'International Tables Vol C Tables 4.2.6.8 and 6.1.1.4'

loop_
_geom_angle_atom_site_label_1
_geom_angle_atom_site_label_2
_geom_angle_atom_site_label_3
_geom_angle_site_symmetry_1
_geom_angle_site_symmetry_3
_geom_angle
O1w Ni1 O3 . . 94.04(6)
O1w Ni1 N1 . . 89.90(7)
O3 Ni1 N1 . . 88.93(6)
O1w Ni1 O1 . . 157.43(6)
O3 Ni1 O1 . . 108.52(6)
N1 Ni1 O1 . . 90.63(7)
O1w Ni1 N3 . 4_665 90.92(7)
O3 Ni1 N3 . 4_665 87.68(6)
N1 Ni1 N3 . 4_665 176.55(7)
O1 Ni1 N3 . 4_665 89.90(6)
O1w Ni1 O2 . . 95.26(6)
O3 Ni1 O2 . . 170.69(6)
N1 Ni1 O2 . . 91.47(6)
O1 Ni1 O2 . . 62.17(5)
N3 Ni1 O2 4_665 . 91.79(6)
C1 O1 Ni1 . . 89.33(11)
C1 O2 Ni1 . . 88.74(11)
C5 O3 Ni1 . . 137.48(13)
Ni1 O1w H11 . . 129(2)
Ni1 O1w H12 . . 127(2)
H11 O1w H12 . . 102(3)
C10 N1 N2 . . 105.09(17)
C10 N1 Ni1 . . 134.60(15)
N2 N1 Ni1 . . 120.24(13)
C12 N2 N1 . . 112.47(17)
C12 N2 H2 . . 126.0(16)
N1 N2 H2 . . 121.4(16)
C15 N3 N4 . . 104.79(17)
C15 N3 Ni1 . 4_566 128.69(15)
N4 N3 Ni1 . 4_566 123.63(14)
C17 N4 N3 . . 112.41(19)
C17 N4 H4 . . 128.6(18)
N3 N4 H4 . . 119.0(17)
O2 C1 O1 . . 119.70(17)
O2 C1 C2 . . 120.65(18)
O1 C1 C2 . . 119.65(18)
C3 C2 C4 . 3_565 120.16(18)
C3 C2 C1 . . 120.00(18)
C4 C2 C1 3_565 . 119.84(18)
C2 C3 C4 . . 120.5(2)
C2 C3 H3 . . 119.8
C4 C3 H3 . . 119.8
C3 C4 C2 . 3_565 119.38(19)
C3 C4 H4A . . 120.3
C2 C4 H4A 3_565 . 120.3
O3 C5 O4 . . 126.16(18)
O3 C5 C6 . . 116.72(18)
O4 C5 C6 . . 117.12(18)
C7 C6 C8 . 3_655 119.55(19)
C7 C6 C5 . . 120.49(18)
C8 C6 C5 3_655 . 119.95(19)
C6 C7 C8 . . 120.42(19)
C6 C7 H7 . . 119.8
C8 C7 H7 . . 119.8
C6 C8 C7 3_655 . 120.0(2)
C6 C8 H8 3_655 . 120.0
C7 C8 H8 . . 120.0
C10 C9 H9A . . 109.5
C10 C9 H9B . . 109.5
H9A C9 H9B . . 109.5
C10 C9 H9C . . 109.5
H9A C9 H9C . . 109.5
H9B C9 H9C . . 109.5
N1 C10 C11 . . 110.44(19)
N1 C10 C9 . . 122.3(2)
C11 C10 C9 . . 127.3(2)
C12 C11 C10 . . 105.30(18)
C12 C11 C16 . . 128.3(2)
C10 C11 C16 . . 126.3(2)
N2 C12 C11 . . 106.69(18)
N2 C12 C13 . . 122.4(2)
C11 C12 C13 . . 130.9(2)
C12 C13 H13A . . 109.5
C12 C13 H13B . . 109.5
H13A C13 H13B . . 109.5
C12 C13 H13C . . 109.5
H13A C13 H13C . . 109.5
H13B C13 H13C . . 109.5
C15 C14 H14A . . 109.5
C15 C14 H14B . . 109.5
H14A C14 H14B . . 109.5
C15 C14 H14C . . 109.5
H14A C14 H14C . . 109.5
H14B C14 H14C . . 109.5
N3 C15 C16 . . 110.80(19)
N3 C15 C14 . . 122.5(2)
C16 C15 C14 . . 126.7(2)
C17 C16 C15 . . 105.50(19)
C17 C16 C11 . . 126.9(2)
C15 C16 C11 . . 127.4(2)
N4 C17 C16 . . 106.5(2)
N4 C17 C18 . . 123.6(2)
C16 C17 C18 . . 129.9(2)
C17 C18 H18A . . 109.5
C17 C18 H18B . . 109.5
H18A C18 H18B . . 109.5
C17 C18 H18C . . 109.5
H18A C18 H18C . . 109.5
H18B C18 H18C . . 109.5

loop_
_geom_bond_atom_site_label_1
_geom_bond_atom_site_label_2
_geom_bond_site_symmetry_2
_geom_bond_distance
Ni1 O1 . 2.1036(14)
Ni1 O2 . 2.1276(14)
Ni1 O3 . 2.0559(14)
Ni1 O1w . 2.0164(16)
Ni1 N1 . 2.0995(17)
Ni1 N3 4_665 2.1185(17)
O1 C1 . 1.273(2)
O2 C1 . 1.254(2)
O3 C5 . 1.251(3)
O4 C5 . 1.262(2)
O1w H11 . 0.836(10)
O1w H12 . 0.836(10)
N1 C10 . 1.335(3)
N1 N2 . 1.357(2)
N2 C12 . 1.342(3)
N2 H2 . 0.877(10)
N3 C15 . 1.335(3)
N3 N4 . 1.358(2)
N3 Ni1 4_566 2.1185(17)
N4 C17 . 1.352(3)
N4 H4 . 0.874(10)
C1 C2 . 1.497(3)
C2 C3 . 1.380(3)
C2 C4 3_565 1.395(3)
C3 C4 . 1.383(3)
C3 H3 . 0.9300
C4 C2 3_565 1.395(3)
C4 H4A . 0.9300
C5 C6 . 1.512(3)
C6 C7 . 1.380(3)
C6 C8 3_655 1.383(3)
C7 C8 . 1.388(3)
C7 H7 . 0.9300
C8 C6 3_655 1.383(3)
C8 H8 . 0.9300
C9 C10 . 1.491(3)
C9 H9A . 0.9600
C9 H9B . 0.9600
C9 H9C . 0.9600
C10 C11 . 1.412(3)
C11 C12 . 1.378(3)
C11 C16 . 1.466(3)
C12 C13 . 1.496(3)
C13 H13A . 0.9600
C13 H13B . 0.9600
C13 H13C . 0.9600
C14 C15 . 1.489(3)
C14 H14A . 0.9600
C14 H14B . 0.9600
C14 H14C . 0.9600
C15 C16 . 1.410(3)
C16 C17 . 1.372(3)
C17 C18 . 1.493(3)
C18 H18A . 0.9600
C18 H18B . 0.9600
C18 H18C . 0.9600

loop_
_geom_hbond_atom_site_label_D
_geom_hbond_atom_site_label_H
_geom_hbond_atom_site_label_A
_geom_hbond_site_symmetry_A
_geom_hbond_distance_DH
_geom_hbond_distance_HA
_geom_hbond_distance_DA
_geom_hbond_angle_DHA
O1w H11 O1 4_666 0.840(10) 1.80(2) 2.601(2) 159(4)
O1w H12 O4 4_666 0.840(10) 1.90(2) 2.731(2) 173(3)
N2 H2 O4 . 0.880(10) 1.980(10) 2.837(2) 164(2)
N4 H4 O4 1_556 0.870(10) 2.230(10) 3.080(3) 164(2)

loop_
_geom_torsion_atom_site_label_1
_geom_torsion_atom_site_label_2
_geom_torsion_atom_site_label_3
_geom_torsion_atom_site_label_4
_geom_torsion_site_symmetry_1
_geom_torsion_site_symmetry_4
_geom_torsion
O1w Ni1 O1 C1 . . -1.3(2)
O3 Ni1 O1 C1 . . 178.98(11)
N1 Ni1 O1 C1 . . 89.91(12)
N3 Ni1 O1 C1 4_665 . -93.50(12)
O2 Ni1 O1 C1 . . -1.42(11)
O1w Ni1 O2 C1 . . -178.52(12)
O3 Ni1 O2 C1 . . 3.8(4)
N1 Ni1 O2 C1 . . -88.49(12)
O1 Ni1 O2 C1 . . 1.45(11)
N3 Ni1 O2 C1 4_665 . 90.39(12)
O1w Ni1 O3 C5 . . 157.3(2)
N1 Ni1 O3 C5 . . 67.5(2)
O1 Ni1 O3 C5 . . -22.8(2)
N3 Ni1 O3 C5 4_665 . -112.0(2)
O2 Ni1 O3 C5 . . -25.1(5)
O1w Ni1 N1 C10 . . 44.9(2)
O3 Ni1 N1 C10 . . 138.9(2)
O1 Ni1 N1 C10 . . -112.6(2)
N3 Ni1 N1 C10 4_665 . 148.7(11)
O2 Ni1 N1 C10 . . -50.4(2)
O1w Ni1 N1 N2 . . -131.40(15)
O3 Ni1 N1 N2 . . -37.35(15)
O1 Ni1 N1 N2 . . 71.16(15)
N3 Ni1 N1 N2 4_665 . -27.6(12)
O2 Ni1 N1 N2 . . 133.34(15)
C10 N1 N2 C12 . . -0.6(2)
Ni1 N1 N2 C12 . . 176.69(14)
C15 N3 N4 C17 . . 0.5(3)
Ni1 N3 N4 C17 4_566 . -161.73(17)
Ni1 O2 C1 O1 . . -2.43(19)
Ni1 O2 C1 C2 . . 177.19(17)
Ni1 O1 C1 O2 . . 2.46(19)
Ni1 O1 C1 C2 . . -177.17(17)
O2 C1 C2 C3 . . -7.0(3)
O1 C1 C2 C3 . . 172.62(19)
O2 C1 C2 C4 . 3_565 173.1(2)
O1 C1 C2 C4 . 3_565 -7.2(3)
C4 C2 C3 C4 3_565 . 0.2(4)
C1 C2 C3 C4 . . -179.6(2)
C2 C3 C4 C2 . 3_565 -0.2(4)
Ni1 O3 C5 O4 . . -9.9(4)
Ni1 O3 C5 C6 . . 170.67(14)
O3 C5 C6 C7 . . 161.3(2)
O4 C5 C6 C7 . . -18.2(3)
O3 C5 C6 C8 . 3_655 -19.8(3)
O4 C5 C6 C8 . 3_655 160.8(2)
C8 C6 C7 C8 3_655 . -0.9(4)
C5 C6 C7 C8 . . 178.0(2)
C6 C7 C8 C6 . 3_655 0.9(4)
N2 N1 C10 C11 . . 0.2(2)
Ni1 N1 C10 C11 . . -176.44(15)
N2 N1 C10 C9 . . -179.1(2)
Ni1 N1 C10 C9 . . 4.2(4)
N1 C10 C11 C12 . . 0.2(3)
C9 C10 C11 C12 . . 179.5(3)
N1 C10 C11 C16 . . 179.4(2)
C9 C10 C11 C16 . . -1.3(4)
N1 N2 C12 C11 . . 0.7(2)
N1 N2 C12 C13 . . -178.74(19)
C10 C11 C12 N2 . . -0.5(2)
C16 C11 C12 N2 . . -179.7(2)
C10 C11 C12 C13 . . 178.9(2)
C16 C11 C12 C13 . . -0.4(4)
N4 N3 C15 C16 . . -0.7(2)
Ni1 N3 C15 C16 4_566 . 160.26(15)
N4 N3 C15 C14 . . 178.0(2)
Ni1 N3 C15 C14 4_566 . -21.1(3)
N3 C15 C16 C17 . . 0.7(3)
C14 C15 C16 C17 . . -177.9(3)
N3 C15 C16 C11 . . -174.6(2)
C14 C15 C16 C11 . . 6.8(4)
C12 C11 C16 C17 . . 103.9(3)
C10 C11 C16 C17 . . -75.2(3)
C12 C11 C16 C15 . . -81.9(3)
C10 C11 C16 C15 . . 99.1(3)
N3 N4 C17 C16 . . 0.0(3)
N3 N4 C17 C18 . . -178.6(3)
C15 C16 C17 N4 . . -0.4(3)
C11 C16 C17 N4 . . 174.9(2)
C15 C16 C17 C18 . . 178.1(3)
C11 C16 C17 C18 . . -6.6(5)
